data_1507011
loop_
_publ_author_name
'Mikami, Koichi'
'Kataoka, Shohei'
'Yusa, Yukinori'
'Aikawa, Kohsuke'

_publ_section_title
;
 Racemic but tropos (chirally flexible) BIPHEP ligands for
 Rh(I)-complexes: highly enantioselective ene-type cyclization of
 1,6-enynes.
;
_journal_issue 21
_journal_name_full 'Organic letters'
_journal_page_first 3699
_journal_page_last 3701
_journal_paper_doi 10.1021/ol048604l
_journal_volume 6
_journal_year 2004
_chemical_formula_moiety 'C44 H44 Cl2 F6 P2 Rh Sb '
_chemical_formula_sum 'C44 H44 Cl2 F6 P2 Rh Sb'
_chemical_formula_weight 1044.33
_space_group_IT_number 14
_symmetry_cell_setting monoclinic
_symmetry_Int_Tables_number 14
_symmetry_space_group_name_Hall '-P 2yn'
_symmetry_space_group_name_H-M 'P 1 21/n 1'
_cell_angle_alpha 90
_cell_angle_beta 97.789(4)
_cell_angle_gamma 90
_cell_formula_units_Z 4
_cell_length_a 14.065(4)
_cell_length_b 13.737(4)
_cell_length_c 21.407(6)
_cell_measurement_reflns_used 16074
_cell_measurement_temperature 173.1
_cell_measurement_theta_max 31.5
_cell_measurement_theta_min 2.4
_cell_volume 4098(2)
_computing_cell_refinement CrystalClear
_computing_data_collection CrystalClear
_computing_data_reduction CrystalStructure
_computing_publication_material 'CrystalStructure Ver. 3.16'
_computing_structure_refinement CRYSTALS
_computing_structure_solution SIR92
_diffrn_detector_area_resol_mean 7.31
_diffrn_measured_fraction_theta_full 0.8947
_diffrn_measured_fraction_theta_max 0.8947
_diffrn_measurement_device_type 'Rigaku Saturn'
_diffrn_measurement_method \w
_diffrn_radiation_type 'Mo K\a'
_diffrn_radiation_wavelength 0.7107
_diffrn_reflns_av_R_equivalents 0.044
_diffrn_reflns_limit_h_max 19
_diffrn_reflns_limit_h_min -20
_diffrn_reflns_limit_k_max 19
_diffrn_reflns_limit_k_min -19
_diffrn_reflns_limit_l_max 21
_diffrn_reflns_limit_l_min -30
_diffrn_reflns_number 36865
_diffrn_reflns_theta_full 31.37
_diffrn_reflns_theta_max 31.37
_exptl_absorpt_coefficient_mu 1.328
_exptl_absorpt_correction_T_max 0.767
_exptl_absorpt_correction_T_min 0.554
_exptl_absorpt_correction_type multi-scan
_exptl_absorpt_process_details 'Jacobson, R. (1998) Private communication'
_exptl_crystal_colour red
_exptl_crystal_density_diffrn 1.693
_exptl_crystal_density_method 'not measured'
_exptl_crystal_description prism
_exptl_crystal_F_000 2088.00
_exptl_crystal_size_max 0.20
_exptl_crystal_size_mid 0.20
_exptl_crystal_size_min 0.20
_refine_diff_density_max 1.09
_refine_diff_density_min -0.91
_refine_ls_extinction_method none
_refine_ls_goodness_of_fit_ref 1.000
_refine_ls_hydrogen_treatment refall
_refine_ls_number_parameters 543
_refine_ls_number_reflns 11726
_refine_ls_R_factor_gt 0.0620
_refine_ls_shift/su_max 0.0400
_refine_ls_structure_factor_coef F
_refine_ls_weighting_details 'w = 1/[0.0000Fo^2^ + 2.0000\s^2^(Fo) + 0.3790]'
_refine_ls_weighting_scheme calc
_refine_ls_wR_factor_ref 0.0810
_reflns_number_gt 11726
_reflns_number_total 12097
_reflns_threshold_expression F^2^>2.0\s(F^2^)
_cod_data_source_file ol048604lsi20040721_120553.cif
_cod_data_source_block '__biphepRh'
_cod_original_cell_volume 4097.9(21)
_cod_original_formula_sum 'C44 H44 Cl2 F6 P2 Rh Sb '
_cod_database_code 1507011

loop_
_symmetry_equiv_pos_as_xyz
x,y,z
-x,-y,-z
-x+1/2,y+1/2,-z+1/2
x+1/2,-y+1/2,z+1/2

loop_
_atom_site_label
_atom_site_type_symbol
_atom_site_fract_x
_atom_site_fract_y
_atom_site_fract_z
_atom_site_U_iso_or_equiv
_atom_site_adp_type
_atom_site_occupancy
_atom_site_symmetry_multiplicity
_atom_site_calc_flag
Sb(1) Sb 1.05859(3) 0.58320(3) 0.79480(2) 0.02631(9) Uani 1.00 1 d
Rh(1) Rh 0.76844(3) 0.32373(3) 0.66589(2) 0.01770(9) Uani 1.00 1 d
Cl(1) Cl 0.6776(2) 0.6150(2) 0.17069(10) 0.0529(6) Uani 1.00 1 d
Cl(2) Cl 0.4776(2) 0.6121(2) 0.1108(2) 0.0679(7) Uani 1.00 1 d
P(3) P 0.85764(9) 0.26307(9) 0.59225(6) 0.0166(3) Uani 1.00 1 d
P(4) P 0.66513(9) 0.40292(9) 0.58954(6) 0.0170(3) Uani 1.00 1 d
F(1) F 1.1724(3) 0.5623(3) 0.7603(2) 0.0435(11) Uani 1.00 1 d
F(2) F 0.9885(3) 0.5571(4) 0.7155(2) 0.0516(13) Uani 1.00 1 d
F(3) F 0.9438(4) 0.6057(5) 0.8276(3) 0.068(2) Uani 1.00 1 d
F(4) F 1.1288(4) 0.6117(5) 0.8727(2) 0.073(2) Uani 1.00 1 d
F(5) F 1.0628(4) 0.7142(3) 0.7728(3) 0.058(2) Uani 1.00 1 d
F(6) F 1.0533(4) 0.4516(4) 0.8145(3) 0.067(2) Uani 1.00 1 d
C(1) C 0.8567(3) 0.3254(4) 0.5166(2) 0.0176(10) Uani 1.00 1 d
C(2) C 0.9392(4) 0.3697(4) 0.5001(3) 0.0232(12) Uani 1.00 1 d
C(3) C 0.9388(4) 0.4167(4) 0.4430(3) 0.0262(13) Uani 1.00 1 d
C(4) C 0.8561(4) 0.4170(4) 0.3992(3) 0.0274(13) Uani 1.00 1 d
C(5) C 0.7748(4) 0.3713(4) 0.4142(3) 0.0252(12) Uani 1.00 1 d
C(6) C 0.7716(3) 0.3277(4) 0.4728(2) 0.0191(11) Uani 1.00 1 d
C(7) C 0.6178(3) 0.3202(4) 0.5259(2) 0.0194(11) Uani 1.00 1 d
C(8) C 0.5251(4) 0.2825(4) 0.5239(3) 0.0253(13) Uani 1.00 1 d
C(9) C 0.4926(4) 0.2081(5) 0.4825(3) 0.033(2) Uani 1.00 1 d
C(10) C 0.5511(5) 0.1699(5) 0.4423(3) 0.035(2) Uani 1.00 1 d
C(11) C 0.6413(4) 0.2090(4) 0.4414(3) 0.0247(12) Uani 1.00 1 d
C(12) C 0.6771(4) 0.2837(4) 0.4822(2) 0.0203(11) Uani 1.00 1 d
C(13) C 0.9845(4) 0.2532(4) 0.6243(2) 0.0199(11) Uani 1.00 1 d
C(14) C 1.0319(4) 0.3370(4) 0.6477(3) 0.0256(12) Uani 1.00 1 d
C(15) C 1.1275(4) 0.3339(5) 0.6751(3) 0.030(1) Uani 1.00 1 d
C(16) C 1.1756(4) 0.2459(5) 0.6793(3) 0.035(2) Uani 1.00 1 d
C(17) C 1.1290(4) 0.1623(4) 0.6566(3) 0.031(1) Uani 1.00 1 d
C(18) C 1.0336(4) 0.1657(4) 0.6290(3) 0.0248(12) Uani 1.00 1 d
C(19) C 0.8169(4) 0.1422(4) 0.5658(2) 0.0202(11) Uani 1.00 1 d
C(20) C 0.8579(4) 0.0954(4) 0.5188(3) 0.0251(12) Uani 1.00 1 d
C(21) C 0.8195(5) 0.0083(4) 0.4932(3) 0.032(2) Uani 1.00 1 d
C(22) C 0.7386(5) -0.0306(5) 0.5147(3) 0.037(2) Uani 1.00 1 d
C(23) C 0.6982(5) 0.0148(5) 0.5613(3) 0.035(2) Uani 1.00 1 d
C(24) C 0.7374(4) 0.1008(4) 0.5876(3) 0.0250(12) Uani 1.00 1 d
C(25) C 0.5628(3) 0.4569(4) 0.6221(2) 0.0197(11) Uani 1.00 1 d
C(26) C 0.5525(4) 0.5580(4) 0.6253(3) 0.0256(13) Uani 1.00 1 d
C(27) C 0.4849(4) 0.5983(5) 0.6594(3) 0.031(1) Uani 1.00 1 d
C(28) C 0.4268(5) 0.5396(5) 0.6895(3) 0.032(2) Uani 1.00 1 d
C(29) C 0.4344(4) 0.4399(6) 0.6860(3) 0.034(2) Uani 1.00 1 d
C(30) C 0.5021(4) 0.3986(4) 0.6525(3) 0.0228(12) Uani 1.00 1 d
C(31) C 0.7178(4) 0.5067(4) 0.5544(3) 0.0212(11) Uani 1.00 1 d
C(32) C 0.7929(4) 0.5567(4) 0.5906(3) 0.0261(13) Uani 1.00 1 d
C(33) C 0.8296(4) 0.6413(5) 0.5683(4) 0.034(2) Uani 1.00 1 d
C(34) C 0.7938(5) 0.6759(5) 0.5089(4) 0.038(2) Uani 1.00 1 d
C(35) C 0.7210(5) 0.6262(5) 0.4722(3) 0.036(2) Uani 1.00 1 d
C(36) C 0.6815(4) 0.5427(4) 0.4944(3) 0.0263(13) Uani 1.00 1 d
C(37) C 0.8336(5) 0.2281(5) 0.7431(3) 0.031(1) Uani 1.00 1 d
C(38) C 0.8761(4) 0.3181(5) 0.7508(3) 0.029(1) Uani 1.00 1 d
C(39) C 0.8192(5) 0.3779(5) 0.7938(3) 0.031(1) Uani 1.00 1 d
C(40) C 0.7228(4) 0.3938(5) 0.7508(3) 0.028(1) Uani 1.00 1 d
C(41) C 0.6811(4) 0.3041(5) 0.7439(3) 0.030(1) Uani 1.00 1 d
C(42) C 0.7492(5) 0.2320(5) 0.7811(3) 0.032(2) Uani 1.00 1 d
C(43) C 0.7905(5) 0.2975(5) 0.8372(3) 0.035(2) Uani 1.00 1 d
C(44) C 0.5758(9) 0.6833(7) 0.1424(5) 0.072(3) Uani 1.00 1 d
H(1) H 0.9967(4) 0.3677(4) 0.5290(3) 0.028(2) Uiso 1.00 1 c
H(2) H 0.9952(4) 0.4483(4) 0.4335(3) 0.032(2) Uiso 1.00 1 c
H(3) H 0.8554(4) 0.4487(4) 0.3597(3) 0.033(2) Uiso 1.00 1 c
H(4) H 0.7192(4) 0.3691(4) 0.3837(3) 0.030(2) Uiso 1.00 1 c
H(5) H 0.4838(4) 0.3083(4) 0.5514(3) 0.030(2) Uiso 1.00 1 c
H(6) H 0.4294(4) 0.1836(5) 0.4821(3) 0.040(2) Uiso 1.00 1 c
H(7) H 0.5297(5) 0.1171(5) 0.4153(3) 0.042(2) Uiso 1.00 1 c
H(8) H 0.6804(4) 0.1843(4) 0.4122(3) 0.030(2) Uiso 1.00 1 c
H(9) H 0.9984(4) 0.3973(4) 0.6450(3) 0.030(2) Uiso 1.00 1 c
H(10) H 1.1593(4) 0.3917(5) 0.6907(3) 0.035(2) Uiso 1.00 1 c
H(11) H 1.2407(4) 0.2430(5) 0.6981(3) 0.040(2) Uiso 1.00 1 c
H(12) H 1.1626(4) 0.1021(4) 0.6593(3) 0.037(2) Uiso 1.00 1 c
H(13) H 1.0019(4) 0.1077(4) 0.6137(3) 0.029(2) Uiso 1.00 1 c
H(14) H 0.9124(4) 0.1231(4) 0.5038(3) 0.030(2) Uiso 1.00 1 c
H(15) H 0.8484(5) -0.0245(4) 0.4615(3) 0.038(2) Uiso 1.00 1 c
H(16) H 0.7112(5) -0.0891(5) 0.4967(3) 0.043(2) Uiso 1.00 1 c
H(17) H 0.6431(5) -0.0124(5) 0.5759(3) 0.042(2) Uiso 1.00 1 c
H(18) H 0.7098(4) 0.1316(4) 0.6206(3) 0.031(2) Uiso 1.00 1 c
H(19) H 0.5919(4) 0.5990(4) 0.6040(3) 0.031(2) Uiso 1.00 1 c
H(20) H 0.4788(4) 0.6671(5) 0.6618(3) 0.036(2) Uiso 1.00 1 c
H(21) H 0.3812(5) 0.5677(5) 0.7131(3) 0.038(2) Uiso 1.00 1 c
H(22) H 0.3933(4) 0.3993(6) 0.7064(3) 0.042(2) Uiso 1.00 1 c
H(23) H 0.5072(4) 0.3298(4) 0.6501(3) 0.027(2) Uiso 1.00 1 c
H(24) H 0.8186(4) 0.5321(4) 0.6309(3) 0.031(2) Uiso 1.00 1 c
H(25) H 0.8794(4) 0.6756(5) 0.5936(4) 0.041(2) Uiso 1.00 1 c
H(26) H 0.8194(5) 0.7337(5) 0.4934(4) 0.047(2) Uiso 1.00 1 c
H(27) H 0.6975(5) 0.6499(5) 0.4313(3) 0.045(2) Uiso 1.00 1 c
H(28) H 0.6304(4) 0.5100(4) 0.4694(3) 0.032(2) Uiso 1.00 1 c
H(29) H 0.8498(5) 0.4338(5) 0.8134(3) 0.037(2) Uiso 1.00 1 c
H(30) H 0.7226(5) 0.1714(5) 0.7912(3) 0.038(2) Uiso 1.00 1 c
H(31) H 0.8436(5) 0.2692(5) 0.8630(3) 0.042(2) Uiso 1.00 1 c
H(32) H 0.7439(5) 0.3177(5) 0.8627(3) 0.042(2) Uiso 1.00 1 c
H(33) H 0.5578(9) 0.7208(7) 0.1762(5) 0.083(4) Uiso 1.00 1 c
H(34) H 0.5919(9) 0.7257(7) 0.1103(5) 0.083(4) Uiso 1.00 1 c
H(35) H 0.8677(5) 0.1702(5) 0.7363(3) 0.036(2) Uiso 1.00 1 c
H(36) H 0.9426(4) 0.3280(5) 0.7492(3) 0.035(2) Uiso 1.00 1 c
H(37) H 0.6135(4) 0.2949(5) 0.7368(3) 0.037(2) Uiso 1.00 1 c
H(38) H 0.6874(4) 0.4529(5) 0.7493(3) 0.035(2) Uiso 1.00 1 c

loop_
_atom_site_aniso_label
_atom_site_aniso_U_11
_atom_site_aniso_U_22
_atom_site_aniso_U_33
_atom_site_aniso_U_12
_atom_site_aniso_U_13
_atom_site_aniso_U_23
Sb(1) 0.0275(2) 0.0285(2) 0.0233(2) -0.0059(1) 0.00491(13) 0.0007(1)
Rh(1) 0.0170(2) 0.0209(2) 0.0149(2) 0.00294(13) 0.00109(12) -0.00028(13)
Cl(1) 0.0633(12) 0.0563(12) 0.0422(10) -0.0040(10) 0.0187(9) 0.0008(8)
Cl(2) 0.0554(13) 0.0456(11) 0.106(2) -0.0036(10) 0.0214(13) -0.0036(12)
P(3) 0.0147(5) 0.0173(5) 0.0176(5) 0.0007(4) 0.0016(4) 0.0010(4)
P(4) 0.0147(5) 0.0183(5) 0.0177(5) 0.0007(4) 0.0014(4) 0.0009(4)
F(1) 0.030(2) 0.057(3) 0.046(2) -0.002(2) 0.011(2) -0.008(2)
F(2) 0.043(2) 0.070(3) 0.037(2) 0.002(2) -0.012(2) -0.009(2)
F(3) 0.049(3) 0.089(4) 0.073(4) -0.006(3) 0.039(3) -0.009(3)
F(4) 0.074(4) 0.110(5) 0.032(2) -0.018(4) -0.007(2) -0.013(3)
F(5) 0.071(3) 0.027(2) 0.081(4) 0.000(2) 0.025(3) 0.005(2)
F(6) 0.078(4) 0.039(3) 0.082(4) -0.013(3) 0.006(3) 0.024(3)
C(1) 0.017(2) 0.018(2) 0.018(2) 0.003(2) 0.004(2) -0.003(2)
C(2) 0.020(2) 0.022(2) 0.028(3) -0.003(2) 0.007(2) -0.001(2)
C(3) 0.021(2) 0.027(3) 0.033(3) -0.005(2) 0.012(2) 0.003(2)
C(4) 0.030(3) 0.027(3) 0.027(3) 0.000(2) 0.009(2) 0.009(2)
C(5) 0.025(3) 0.030(3) 0.020(2) 0.003(2) 0.002(2) 0.006(2)
C(6) 0.015(2) 0.022(2) 0.021(2) -0.000(2) 0.004(2) 0.000(2)
C(7) 0.013(2) 0.026(2) 0.020(2) -0.003(2) 0.003(2) -0.001(2)
C(8) 0.014(2) 0.034(3) 0.027(3) -0.007(2) 0.002(2) -0.000(2)
C(9) 0.024(3) 0.037(3) 0.038(3) -0.015(2) 0.006(2) -0.008(3)
C(10) 0.032(3) 0.040(3) 0.032(3) -0.009(3) 0.002(2) -0.012(3)
C(11) 0.026(3) 0.029(3) 0.019(2) -0.002(2) 0.005(2) -0.005(2)
C(12) 0.017(2) 0.024(2) 0.020(2) -0.000(2) 0.002(2) -0.000(2)
C(13) 0.016(2) 0.020(2) 0.023(2) 0.006(2) 0.002(2) 0.003(2)
C(14) 0.021(2) 0.022(2) 0.032(3) 0.001(2) -0.002(2) -0.001(2)
C(15) 0.023(3) 0.028(3) 0.036(3) -0.001(2) -0.004(2) 0.001(2)
C(16) 0.023(3) 0.036(3) 0.042(3) 0.008(2) -0.007(2) -0.000(3)
C(17) 0.022(3) 0.025(3) 0.044(3) 0.008(2) -0.003(2) -0.006(2)
C(18) 0.022(2) 0.022(2) 0.029(3) 0.005(2) 0.001(2) 0.000(2)
C(19) 0.025(2) 0.019(2) 0.016(2) 0.000(2) -0.001(2) 0.002(2)
C(20) 0.029(3) 0.022(2) 0.024(2) 0.001(2) 0.002(2) -0.002(2)
C(21) 0.046(4) 0.023(3) 0.026(3) -0.003(2) 0.006(2) -0.008(2)
C(22) 0.054(4) 0.024(3) 0.030(3) -0.012(3) -0.001(3) -0.008(2)
C(23) 0.044(4) 0.029(3) 0.033(3) -0.017(3) 0.007(3) 0.003(2)
C(24) 0.026(3) 0.027(3) 0.024(2) -0.005(2) 0.007(2) 0.001(2)
C(25) 0.013(2) 0.025(2) 0.020(2) 0.004(2) -0.002(2) 0.002(2)
C(26) 0.020(2) 0.030(3) 0.026(3) 0.004(2) 0.002(2) -0.002(2)
C(27) 0.030(3) 0.030(3) 0.031(3) 0.010(2) 0.001(2) -0.010(2)
C(28) 0.029(3) 0.039(3) 0.027(3) 0.012(3) 0.002(2) -0.005(2)
C(29) 0.021(3) 0.060(4) 0.024(3) 0.009(3) 0.011(2) 0.008(3)
C(30) 0.023(2) 0.025(2) 0.021(2) -0.001(2) 0.002(2) 0.006(2)
C(31) 0.019(2) 0.021(2) 0.023(2) 0.002(2) 0.005(2) 0.001(2)
C(32) 0.022(2) 0.023(2) 0.033(3) -0.001(2) 0.003(2) -0.007(2)
C(33) 0.024(3) 0.025(3) 0.053(4) -0.006(2) 0.012(3) -0.010(3)
C(34) 0.031(3) 0.023(3) 0.064(5) -0.001(2) 0.021(3) 0.004(3)
C(35) 0.034(3) 0.034(3) 0.043(4) 0.001(3) 0.013(3) 0.014(3)
C(36) 0.025(3) 0.025(3) 0.028(3) 0.003(2) 0.004(2) 0.004(2)
C(37) 0.038(3) 0.031(3) 0.020(2) 0.010(2) -0.007(2) 0.003(2)
C(38) 0.019(2) 0.048(4) 0.020(2) 0.002(2) -0.001(2) 0.003(2)
C(39) 0.038(3) 0.034(3) 0.021(3) -0.005(3) 0.003(2) -0.005(2)
C(40) 0.031(3) 0.031(3) 0.025(3) 0.006(2) 0.011(2) -0.003(2)
C(41) 0.026(3) 0.046(4) 0.020(2) -0.005(2) 0.008(2) 0.005(2)
C(42) 0.041(3) 0.030(3) 0.023(3) -0.008(3) -0.002(2) 0.007(2)
C(43) 0.042(4) 0.042(4) 0.021(3) 0.000(3) 0.002(2) 0.003(2)
C(44) 0.108(9) 0.034(4) 0.064(6) 0.003(5) -0.018(6) -0.004(4)

loop_
_atom_type_symbol
_atom_type_description
_atom_type_scat_dispersion_real
_atom_type_scat_dispersion_imag
_atom_type_scat_source
C C 0.003 0.002
;
International Tables for Crystallography
(1992, Vol. C, Tables 4.2.6.8 and 6.1.1.4)
;
H H 0.000 0.000
;
International Tables for Crystallography
(1992, Vol. C, Table 6.1.1.4)
;
F F 0.017 0.010
;
International Tables for Crystallography
(1992, Vol. C, Tables 4.2.6.8 and 6.1.1.4)
;
P P 0.102 0.094
;
International Tables for Crystallography
(1992, Vol. C, Tables 4.2.6.8 and 6.1.1.4)
;
Rh Rh -1.118 0.919
;
International Tables for Crystallography
(1992, Vol. C, Tables 4.2.6.8 and 6.1.1.4)
;
Sb Sb -0.587 1.546
;
International Tables for Crystallography
(1992, Vol. C, Tables 4.2.6.8 and 6.1.1.4)
;
Cl Cl 0.148 0.159
;
International Tables for Crystallography
(1992, Vol. C, Tables 4.2.6.8 and 6.1.1.4)
;

loop_
_geom_angle_atom_site_label_1
_geom_angle_atom_site_label_2
_geom_angle_atom_site_label_3
_geom_angle
_geom_angle_publ_flag
F(1) Sb(1) F(2) 89.2(2) yes
F(1) Sb(1) F(3) 178.7(2) yes
F(1) Sb(1) F(4) 90.5(2) yes
F(1) Sb(1) F(5) 89.4(2) yes
F(1) Sb(1) F(6) 90.2(2) yes
F(2) Sb(1) F(3) 89.8(2) yes
F(2) Sb(1) F(4) 178.7(3) yes
F(2) Sb(1) F(5) 89.2(2) yes
F(2) Sb(1) F(6) 89.3(2) yes
F(3) Sb(1) F(4) 90.5(3) yes
F(3) Sb(1) F(5) 89.7(3) yes
F(3) Sb(1) F(6) 90.7(3) yes
F(4) Sb(1) F(5) 89.5(3) yes
F(4) Sb(1) F(6) 92.0(3) yes
F(5) Sb(1) F(6) 178.5(3) yes
P(3) Rh(1) P(4) 92.00(5) yes
P(3) Rh(1) C(37) 95.0(2) yes
P(3) Rh(1) C(38) 100.1(2) yes
P(3) Rh(1) C(40) 163.8(2) yes
P(3) Rh(1) C(41) 151.7(2) yes
P(4) Rh(1) C(37) 165.4(2) yes
P(4) Rh(1) C(38) 153.8(2) yes
P(4) Rh(1) C(40) 98.7(2) yes
P(4) Rh(1) C(41) 103.3(2) yes
C(37) Rh(1) C(38) 36.2(2) yes
C(37) Rh(1) C(40) 77.5(2) yes
C(37) Rh(1) C(41) 65.2(2) yes
C(38) Rh(1) C(40) 65.4(2) yes
C(38) Rh(1) C(41) 76.4(2) yes
C(40) Rh(1) C(41) 35.8(2) yes
C(1) P(3) C(13) 104.9(2) yes
C(1) P(3) C(19) 100.8(2) yes
C(1) P(3) Rh(1) 119.8(2) yes
C(13) P(3) C(19) 107.4(2) yes
C(13) P(3) Rh(1) 111.4(2) yes
C(19) P(3) Rh(1) 111.5(2) yes
C(7) P(4) C(25) 108.0(2) yes
C(7) P(4) C(31) 107.8(2) yes
C(7) P(4) Rh(1) 111.5(2) yes
C(25) P(4) C(31) 103.0(3) yes
C(25) P(4) Rh(1) 111.8(2) yes
C(31) P(4) Rh(1) 114.2(2) yes
C(2) C(1) C(6) 118.6(5) yes
C(2) C(1) P(3) 121.4(4) yes
C(6) C(1) P(3) 120.0(4) yes
C(3) C(2) H(1) 119.4(7) no
C(3) C(2) C(1) 121.6(5) yes
H(1) C(2) C(1) 119.0(7) no
C(4) C(3) H(2) 120.0(7) no
C(4) C(3) C(2) 120.0(5) yes
H(2) C(3) C(2) 120.0(6) no
C(5) C(4) H(3) 120.5(6) no
C(5) C(4) C(3) 119.0(5) yes
H(3) C(4) C(3) 120.5(7) no
C(6) C(5) H(4) 118.8(7) no
C(6) C(5) C(4) 122.2(5) yes
H(4) C(5) C(4) 119.0(7) no
C(12) C(6) C(1) 125.9(5) yes
C(12) C(6) C(5) 115.5(4) yes
C(1) C(6) C(5) 118.5(5) yes
C(8) C(7) C(12) 118.3(5) yes
C(8) C(7) P(4) 119.8(4) yes
C(12) C(7) P(4) 121.4(4) yes
C(9) C(8) H(5) 119.6(6) no
C(9) C(8) C(7) 121.2(6) yes
H(5) C(8) C(7) 119.2(6) no
C(10) C(9) H(6) 119.9(8) no
C(10) C(9) C(8) 120.5(6) yes
H(6) C(9) C(8) 119.6(8) no
C(11) C(10) H(7) 120.4(8) no
C(11) C(10) C(9) 119.3(6) yes
H(7) C(10) C(9) 120.4(8) no
C(12) C(11) H(8) 118.8(6) no
C(12) C(11) C(10) 122.2(6) yes
H(8) C(11) C(10) 119.0(7) no
C(6) C(12) C(7) 123.7(5) yes
C(6) C(12) C(11) 117.6(5) yes
C(7) C(12) C(11) 118.4(5) yes
C(14) C(13) C(18) 118.9(5) yes
C(14) C(13) P(3) 118.1(4) yes
C(18) C(13) P(3) 123.0(4) yes
C(15) C(14) H(9) 119.7(6) no
C(15) C(14) C(13) 121.0(5) yes
H(9) C(14) C(13) 119.4(6) no
C(16) C(15) H(10) 120.3(7) no
C(16) C(15) C(14) 119.4(6) yes
H(10) C(15) C(14) 120.3(7) no
C(17) C(16) H(11) 120.0(8) no
C(17) C(16) C(15) 120.0(6) yes
H(11) C(16) C(15) 120.0(8) no
C(18) C(17) H(12) 119.9(7) no
C(18) C(17) C(16) 120.5(6) yes
H(12) C(17) C(16) 119.6(7) no
H(13) C(18) C(13) 119.8(6) no
H(13) C(18) C(17) 120.0(6) no
C(13) C(18) C(17) 120.2(5) yes
C(20) C(19) C(24) 119.2(5) yes
C(20) C(19) P(3) 120.3(4) yes
C(24) C(19) P(3) 120.1(4) yes
C(21) C(20) H(14) 119.9(7) no
C(21) C(20) C(19) 120.4(6) yes
H(14) C(20) C(19) 119.7(6) no
C(22) C(21) H(15) 120.2(7) no
C(22) C(21) C(20) 119.4(6) yes
H(15) C(21) C(20) 120.4(8) no
C(23) C(22) H(16) 119.7(9) no
C(23) C(22) C(21) 120.5(6) yes
H(16) C(22) C(21) 119.8(8) no
C(24) C(23) H(17) 119.9(8) no
C(24) C(23) C(22) 120.1(7) yes
H(17) C(23) C(22) 119.9(8) no
H(18) C(24) C(19) 119.7(6) no
H(18) C(24) C(23) 120.0(7) no
C(19) C(24) C(23) 120.3(6) yes
C(26) C(25) C(30) 118.2(5) yes
C(26) C(25) P(4) 120.8(4) yes
C(30) C(25) P(4) 120.4(4) yes
C(27) C(26) H(19) 120.1(7) no
C(27) C(26) C(25) 120.3(5) yes
H(19) C(26) C(25) 119.6(7) no
C(28) C(27) H(20) 119.8(8) no
C(28) C(27) C(26) 120.4(6) yes
H(20) C(27) C(26) 119.7(7) no
C(29) C(28) H(21) 119.7(8) no
C(29) C(28) C(27) 120.3(6) yes
H(21) C(28) C(27) 119.9(8) no
C(30) C(29) H(22) 120.0(8) no
C(30) C(29) C(28) 119.9(6) yes
H(22) C(29) C(28) 120.2(8) no
H(23) C(30) C(25) 119.4(7) no
H(23) C(30) C(29) 119.8(7) no
C(25) C(30) C(29) 120.8(6) yes
C(32) C(31) C(36) 119.1(5) yes
C(32) C(31) P(4) 118.3(4) yes
C(36) C(31) P(4) 122.5(4) yes
C(33) C(32) H(24) 119.9(7) no
C(33) C(32) C(31) 120.6(6) yes
H(24) C(32) C(31) 119.6(7) no
C(34) C(33) H(25) 120.0(8) no
C(34) C(33) C(32) 120.0(6) yes
H(25) C(33) C(32) 120.0(8) no
C(35) C(34) H(26) 120.1(9) no
C(35) C(34) C(33) 120.0(6) yes
H(26) C(34) C(33) 120.0(8) no
C(36) C(35) H(27) 119.6(8) no
C(36) C(35) C(34) 120.9(6) yes
H(27) C(35) C(34) 119.5(8) no
H(28) C(36) C(31) 120.1(7) no
H(28) C(36) C(35) 120.4(7) no
C(31) C(36) C(35) 119.5(5) yes
C(38) C(37) C(42) 105.2(5) yes
C(38) C(37) H(35) 123.5(8) no
C(38) C(37) Rh(1) 71.6(3) yes
C(42) C(37) H(35) 123.7(7) no
C(42) C(37) Rh(1) 96.0(4) yes
H(35) C(37) Rh(1) 123.4(6) no
C(39) C(38) H(36) 122.6(7) no
C(39) C(38) Rh(1) 96.9(4) yes
C(39) C(38) C(37) 107.4(5) yes
H(36) C(38) Rh(1) 122.4(6) no
H(36) C(38) C(37) 122.7(8) no
C(37) C(38) Rh(1) 72.1(3) yes
C(40) C(39) C(43) 100.5(5) yes
C(40) C(39) H(29) 117.2(7) no
C(43) C(39) H(29) 117.1(7) no
C(43) C(39) C(38) 100.4(5) yes
H(29) C(39) C(38) 117.0(7) no
C(38) C(39) C(40) 101.8(5) yes
C(41) C(40) H(38) 123.5(7) no
C(41) C(40) Rh(1) 71.9(4) yes
C(41) C(40) C(39) 105.4(5) yes
H(38) C(40) Rh(1) 123.4(6) no
H(38) C(40) C(39) 123.5(7) no
C(39) C(40) Rh(1) 95.6(4) yes
C(42) C(41) H(37) 122.9(7) no
C(42) C(41) Rh(1) 95.7(4) yes
C(42) C(41) C(40) 107.4(5) yes
H(37) C(41) Rh(1) 122.6(5) no
H(37) C(41) C(40) 122.8(8) no
C(40) C(41) Rh(1) 72.4(4) yes
C(43) C(42) H(30) 116.8(7) no
C(43) C(42) C(37) 101.3(5) yes
C(43) C(42) C(41) 99.8(5) yes
H(30) C(42) C(37) 116.7(7) no
H(30) C(42) C(41) 116.7(7) no
C(37) C(42) C(41) 102.9(5) yes
H(31) C(43) H(32) 109.5(8) no
H(31) C(43) C(39) 113.4(8) no
H(31) C(43) C(42) 113.3(7) no
H(32) C(43) C(39) 113.4(8) no
H(32) C(43) C(42) 113.6(8) no
C(39) C(43) C(42) 92.9(5) yes
H(33) C(44) H(34) 109.5(12) no
H(33) C(44) Cl(1) 108.5(11) no
H(33) C(44) Cl(2) 108.5(12) no
H(34) C(44) Cl(1) 108.4(12) no
H(34) C(44) Cl(2) 108.4(11) no
Cl(1) C(44) Cl(2) 113.5(5) yes

loop_
_geom_bond_atom_site_label_1
_geom_bond_atom_site_label_2
_geom_bond_distance
_geom_bond_publ_flag
Sb(1) F(1) 1.874(4) yes
Sb(1) F(2) 1.879(4) yes
Sb(1) F(3) 1.871(6) yes
Sb(1) F(4) 1.860(5) yes
Sb(1) F(5) 1.864(5) yes
Sb(1) F(6) 1.860(5) yes
Rh(1) P(3) 2.300(1) yes
Rh(1) P(4) 2.3070(13) yes
Rh(1) C(37) 2.210(6) yes
Rh(1) C(38) 2.204(5) yes
Rh(1) C(40) 2.226(6) yes
Rh(1) C(41) 2.220(6) yes
Cl(1) C(44) 1.750(11) yes
Cl(2) C(44) 1.753(11) yes
P(3) C(1) 1.831(5) yes
P(3) C(13) 1.828(5) yes
P(3) C(19) 1.822(5) yes
P(4) C(7) 1.829(5) yes
P(4) C(25) 1.838(5) yes
P(4) C(31) 1.817(6) yes
C(1) C(2) 1.397(8) yes
C(1) C(6) 1.417(6) yes
C(2) C(3) 1.381(8) yes
C(2) H(1) 0.950(7) no
C(3) C(4) 1.392(8) yes
C(3) H(2) 0.950(8) no
C(4) C(5) 1.380(8) yes
C(4) H(3) 0.950(9) no
C(5) C(6) 1.394(8) yes
C(5) H(4) 0.950(7) no
C(6) C(12) 1.499(7) yes
C(7) C(8) 1.398(7) yes
C(7) C(12) 1.426(8) yes
C(8) C(9) 1.388(9) yes
C(8) H(5) 0.950(8) no
C(9) C(10) 1.374(10) yes
C(9) H(6) 0.950(9) no
C(10) C(11) 1.380(9) yes
C(10) H(7) 0.950(10) no
C(11) C(12) 1.396(8) yes
C(11) H(8) 0.950(8) no
C(13) C(14) 1.389(7) yes
C(13) C(18) 1.384(8) yes
C(14) C(15) 1.392(8) yes
C(14) H(9) 0.950(8) no
C(15) C(16) 1.382(9) yes
C(15) H(10) 0.950(9) no
C(16) C(17) 1.378(9) yes
C(16) H(11) 0.950(9) no
C(17) C(18) 1.391(8) yes
C(17) H(12) 0.950(9) no
C(18) H(13) 0.950(8) no
C(19) C(20) 1.384(8) yes
C(19) C(24) 1.391(8) yes
C(20) C(21) 1.394(8) yes
C(20) H(14) 0.950(9) no
C(21) C(22) 1.390(10) yes
C(21) H(15) 0.950(9) no
C(22) C(23) 1.366(10) yes
C(22) H(16) 0.950(9) no
C(23) C(24) 1.390(9) yes
C(23) H(17) 0.950(10) no
C(24) H(18) 0.950(8) no
C(25) C(26) 1.399(8) yes
C(25) C(30) 1.394(8) yes
C(26) C(27) 1.389(9) yes
C(26) H(19) 0.950(8) no
C(27) C(28) 1.369(9) yes
C(27) H(20) 0.950(9) no
C(28) C(29) 1.377(10) yes
C(28) H(21) 0.950(10) no
C(29) C(30) 1.388(9) yes
C(29) H(22) 0.950(10) no
C(30) H(23) 0.950(8) no
C(31) C(32) 1.402(7) yes
C(31) C(36) 1.405(8) yes
C(32) C(33) 1.383(9) yes
C(32) H(24) 0.950(8) no
C(33) C(34) 1.386(10) yes
C(33) H(25) 0.950(9) no
C(34) C(35) 1.384(9) yes
C(34) H(26) 0.950(10) no
C(35) C(36) 1.386(9) yes
C(35) H(27) 0.950(10) no
C(36) H(28) 0.950(8) no
C(37) C(38) 1.373(9) yes
C(37) C(42) 1.529(10) yes
C(37) H(35) 0.950(9) no
C(38) C(39) 1.538(9) yes
C(38) H(36) 0.950(8) no
C(39) C(40) 1.548(8) yes
C(39) C(43) 1.531(9) yes
C(39) H(29) 0.950(9) no
C(40) C(41) 1.365(9) yes
C(40) H(38) 0.950(9) no
C(41) C(42) 1.525(9) yes
C(41) H(37) 0.950(9) no
C(42) C(43) 1.549(9) yes
C(42) H(30) 0.950(9) no
C(43) H(31) 0.950(9) no
C(43) H(32) 0.950(10) no
C(44) H(33) 0.95(2) no
C(44) H(34) 0.95(2) no

loop_
_geom_contact_atom_site_label_1
_geom_contact_atom_site_label_2
_geom_contact_distance
_geom_contact_publ_flag
_geom_contact_site_symmetry_2
Cl(1) H(8) 3.001(6) no 65502
Cl(1) H(15) 3.396(6) no 65502
Cl(2) H(14) 3.075(7) no 65502
Cl(2) H(15) 3.596(7) no 65502
F(1) H(21) 3.234(8) no 65501
F(2) H(33) 3.346(11) no 56504
F(4) C(22) 3.406(8) yes 55504
F(4) H(16) 2.768(8) no 55504
F(4) H(27) 3.593(10) no 56504
F(5) C(44) 3.154(12) yes 56504
F(5) H(33) 2.245(12) no 56504
F(6) C(10) 3.208(9) yes 55504
F(6) C(11) 3.588(8) yes 55504
F(6) H(7) 2.419(9) no 55504
F(6) H(8) 3.169(8) no 55504
C(21) Cl(2) 3.535(7) yes 55504
C(34) H(16) 3.429(9) no 56501
C(43) H(6) 3.445(9) no 55504
C(44) C(4) 3.499(11) yes 65502
C(44) H(14) 3.261(12) no 65502
H(12) Cl(1) 2.998(7) no 55504
H(13) Cl(2) 3.038(6) no 55504
H(25) Cl(2) 3.227(7) no 56504
H(25) C(44) 3.421(13) no 56504
H(26) C(22) 3.481(9) no 56501
H(31) C(9) 3.095(9) no 55504
H(31) C(10) 3.279(9) no 55504
H(33) C(4) 3.445(12) no 65502
H(34) C(1) 3.211(12) no 65502
H(34) C(2) 3.067(11) no 65502
H(34) C(3) 2.870(11) no 65502
H(34) C(4) 2.743(11) no 65502
H(34) C(5) 2.838(12) no 65502
H(34) C(6) 3.120(13) no 65502
H(34) C(20) 3.444(12) no 65502

loop_
_geom_torsion_atom_site_label_1
_geom_torsion_atom_site_label_2
_geom_torsion_atom_site_label_3
_geom_torsion_atom_site_label_4
_geom_torsion
_geom_torsion_publ_flag
P(4) Rh(1) P(3) C(1) 23.8(2) yes
P(4) Rh(1) P(3) C(13) 146.7(2) yes
P(4) Rh(1) P(3) C(19) -93.4(2) yes
C(37) Rh(1) P(3) C(1) -169.1(2) yes
C(37) Rh(1) P(3) C(13) -46.2(2) yes
C(37) Rh(1) P(3) C(19) 73.7(2) yes
C(38) Rh(1) P(3) C(1) -132.8(2) yes
C(38) Rh(1) P(3) C(13) -10.0(2) yes
C(38) Rh(1) P(3) C(19) 109.9(2) yes
C(40) Rh(1) P(3) C(1) -107.7(2) yes
C(40) Rh(1) P(3) C(13) 15.2(3) yes
C(40) Rh(1) P(3) C(19) 135.1(2) yes
C(41) Rh(1) P(3) C(1) 147.3(2) yes
C(41) Rh(1) P(3) C(13) -89.8(2) yes
C(41) Rh(1) P(3) C(19) 30.1(2) yes
P(3) Rh(1) P(4) C(7) 52.1(2) yes
P(3) Rh(1) P(4) C(25) 173.1(2) yes
P(3) Rh(1) P(4) C(31) -70.4(2) yes
C(37) Rh(1) P(4) C(7) -66.6(3) yes
C(37) Rh(1) P(4) C(25) 54.4(3) yes
C(37) Rh(1) P(4) C(31) 170.9(2) yes
C(38) Rh(1) P(4) C(7) 169.9(2) yes
C(38) Rh(1) P(4) C(25) -69.1(2) yes
C(38) Rh(1) P(4) C(31) 47.4(2) yes
C(40) Rh(1) P(4) C(7) -140.1(2) yes
C(40) Rh(1) P(4) C(25) -19.1(2) yes
C(40) Rh(1) P(4) C(31) 97.4(2) yes
C(41) Rh(1) P(4) C(7) -103.9(2) yes
C(41) Rh(1) P(4) C(25) 17.1(2) yes
C(41) Rh(1) P(4) C(31) 133.5(2) yes
P(3) Rh(1) C(37) C(38) 100.2(4) yes
P(3) Rh(1) C(37) C(42) -155.8(3) yes
P(3) Rh(1) C(37) H(35) -18.4(8) no
P(4) Rh(1) C(37) C(38) -141.5(5) yes
P(4) Rh(1) C(37) C(42) -37.5(9) yes
P(4) Rh(1) C(37) H(35) 100.0(9) no
C(38) Rh(1) C(37) C(42) 104.0(4) yes
C(38) Rh(1) C(37) H(35) -118.6(9) no
C(40) Rh(1) C(37) C(38) -65.3(3) yes
C(40) Rh(1) C(37) C(42) 38.7(3) yes
C(40) Rh(1) C(37) H(35) 176.1(8) no
C(41) Rh(1) C(37) C(38) -100.9(4) yes
C(41) Rh(1) C(37) C(42) 3.1(3) yes
C(41) Rh(1) C(37) H(35) 140.5(8) no
P(3) Rh(1) C(38) C(37) -84.7(4) yes
P(3) Rh(1) C(38) C(39) 169.1(3) yes
P(3) Rh(1) C(38) H(36) 33.1(8) no
P(4) Rh(1) C(38) C(37) 159.1(3) yes
P(4) Rh(1) C(38) C(39) 53.0(6) yes
P(4) Rh(1) C(38) H(36) -83.1(9) no
C(37) Rh(1) C(38) C(39) -106.1(5) yes
C(37) Rh(1) C(38) H(36) 117.8(9) no
C(40) Rh(1) C(38) C(37) 102.7(4) yes
C(40) Rh(1) C(38) C(39) -3.4(3) yes
C(40) Rh(1) C(38) H(36) -139.4(8) no
C(41) Rh(1) C(38) C(37) 66.6(4) yes
C(41) Rh(1) C(38) C(39) -39.5(3) yes
C(41) Rh(1) C(38) H(36) -175.6(8) no
P(3) Rh(1) C(40) C(39) -24.1(8) yes
P(3) Rh(1) C(40) C(41) -128.4(5) yes
P(3) Rh(1) C(40) H(38) 112.8(7) no
P(4) Rh(1) C(40) C(39) -154.8(3) yes
P(4) Rh(1) C(40) C(41) 100.8(3) yes
P(4) Rh(1) C(40) H(38) -17.9(7) no
C(37) Rh(1) C(40) C(39) 39.6(3) yes
C(37) Rh(1) C(40) C(41) -64.8(3) yes
C(37) Rh(1) C(40) H(38) 176.5(7) no
C(38) Rh(1) C(40) C(39) 3.3(3) yes
C(38) Rh(1) C(40) C(41) -101.0(3) yes
C(38) Rh(1) C(40) H(38) 140.3(7) no
C(41) Rh(1) C(40) C(39) 104.3(4) yes
C(41) Rh(1) C(40) H(38) -118.7(8) no
P(3) Rh(1) C(41) C(40) 152.6(3) yes
P(3) Rh(1) C(41) C(42) 46.1(5) yes
P(3) Rh(1) C(41) H(37) -89.2(8) no
P(4) Rh(1) C(41) C(40) -86.3(3) yes
P(4) Rh(1) C(41) C(42) 167.2(3) yes
P(4) Rh(1) C(41) H(37) 31.9(8) no
C(37) Rh(1) C(41) C(40) 103.4(3) yes
C(37) Rh(1) C(41) C(42) -3.1(3) yes
C(37) Rh(1) C(41) H(37) -138.4(8) no
C(38) Rh(1) C(41) C(40) 66.7(3) yes
C(38) Rh(1) C(41) C(42) -39.8(3) yes
C(38) Rh(1) C(41) H(37) -175.1(8) no
C(40) Rh(1) C(41) C(42) -106.5(4) yes
C(40) Rh(1) C(41) H(37) 118.2(9) no
Rh(1) P(3) C(1) C(2) 114.4(4) yes
Rh(1) P(3) C(1) C(6) -67.0(4) yes
C(13) P(3) C(1) C(2) -11.6(5) yes
C(13) P(3) C(1) C(6) 167.0(4) yes
C(19) P(3) C(1) C(2) -123.1(4) yes
C(19) P(3) C(1) C(6) 55.6(4) yes
Rh(1) P(3) C(13) C(14) -57.7(5) yes
Rh(1) P(3) C(13) C(18) 119.1(5) yes
C(1) P(3) C(13) C(14) 73.4(5) yes
C(1) P(3) C(13) C(18) -109.8(5) yes
C(19) P(3) C(13) C(14) 180.0(72) yes
C(19) P(3) C(13) C(18) -3.2(5) yes
Rh(1) P(3) C(19) C(20) 176.3(4) yes
Rh(1) P(3) C(19) C(24) 3.4(5) yes
C(1) P(3) C(19) C(20) 48.0(4) yes
C(1) P(3) C(19) C(24) -124.8(4) yes
C(13) P(3) C(19) C(20) -61.5(4) yes
C(13) P(3) C(19) C(24) 125.7(4) yes
Rh(1) P(4) C(7) C(8) 101.5(4) yes
Rh(1) P(4) C(7) C(12) -70.9(5) yes
C(25) P(4) C(7) C(8) -21.7(5) yes
C(25) P(4) C(7) C(12) 165.9(4) yes
C(31) P(4) C(7) C(8) -132.4(4) yes
C(31) P(4) C(7) C(12) 55.3(5) yes
Rh(1) P(4) C(25) C(26) 112.3(4) yes
Rh(1) P(4) C(25) C(30) -58.1(4) yes
C(7) P(4) C(25) C(26) -124.7(4) yes
C(7) P(4) C(25) C(30) 64.8(4) yes
C(31) P(4) C(25) C(26) -10.8(4) yes
C(31) P(4) C(25) C(30) 178.7(4) yes
Rh(1) P(4) C(31) C(32) -27.8(5) yes
Rh(1) P(4) C(31) C(36) 157.1(4) yes
C(7) P(4) C(31) C(32) -152.3(4) yes
C(7) P(4) C(31) C(36) 32.6(5) yes
C(25) P(4) C(31) C(32) 93.7(4) yes
C(25) P(4) C(31) C(36) -81.4(5) yes
P(3) C(1) C(2) C(3) 179.9(62) yes
P(3) C(1) C(2) H(1) -0.5(9) no
C(6) C(1) C(2) C(3) 1.2(8) yes
C(6) C(1) C(2) H(1) -179.2(6) no
P(3) C(1) C(6) C(5) -176.6(4) yes
P(3) C(1) C(6) C(12) 0.9(8) yes
C(2) C(1) C(6) C(5) 2.1(7) yes
C(2) C(1) C(6) C(12) 179.6(5) yes
C(1) C(2) C(3) C(4) -2.8(9) yes
C(1) C(2) C(3) H(2) 177.6(7) no
H(1) C(2) C(3) C(4) 177.6(7) no
H(1) C(2) C(3) H(2) -2.0(11) no
C(2) C(3) C(4) C(5) 1.0(9) yes
C(2) C(3) C(4) H(3) -179.5(7) no
H(2) C(3) C(4) C(5) -179.5(7) no
H(2) C(3) C(4) H(3) 0.0(12) no
C(3) C(4) C(5) C(6) 2.4(9) yes
C(3) C(4) C(5) H(4) -177.4(7) no
H(3) C(4) C(5) C(6) -177.1(7) no
H(3) C(4) C(5) H(4) 3.1(12) no
C(4) C(5) C(6) C(1) -4.0(8) yes
C(4) C(5) C(6) C(12) 178.3(5) yes
H(4) C(5) C(6) C(1) 175.8(7) no
H(4) C(5) C(6) C(12) -1.9(9) no
C(1) C(6) C(12) C(7) 69.6(7) yes
C(1) C(6) C(12) C(11) -117.0(6) yes
C(5) C(6) C(12) C(7) -112.9(6) yes
C(5) C(6) C(12) C(11) 60.5(7) yes
P(4) C(7) C(8) C(9) -169.6(5) yes
P(4) C(7) C(8) H(5) 10.3(9) no
C(12) C(7) C(8) C(9) 3.0(8) yes
C(12) C(7) C(8) H(5) -177.2(7) no
P(4) C(7) C(12) C(6) -17.0(7) yes
P(4) C(7) C(12) C(11) 169.7(4) yes
C(8) C(7) C(12) C(6) 170.5(5) yes
C(8) C(7) C(12) C(11) -2.8(7) yes
C(7) C(8) C(9) C(10) -0.2(9) yes
C(7) C(8) C(9) H(6) 179.8(72) no
H(5) C(8) C(9) C(10) 179.9(88) no
H(5) C(8) C(9) H(6) -0.0(12) no
C(8) C(9) C(10) C(11) -2.7(10) yes
C(8) C(9) C(10) H(7) 177.3(8) no
H(6) C(9) C(10) C(11) 177.2(8) no
H(6) C(9) C(10) H(7) -2.8(13) no
C(9) C(10) C(11) C(12) 2.9(9) yes
C(9) C(10) C(11) H(8) -177.2(7) no
H(7) C(10) C(11) C(12) -177.1(8) no
H(7) C(10) C(11) H(8) 2.8(12) no
C(10) C(11) C(12) C(6) -173.8(5) yes
C(10) C(11) C(12) C(7) -0.1(8) yes
H(8) C(11) C(12) C(6) 6.3(9) no
H(8) C(11) C(12) C(7) -180.0(88) no
P(3) C(13) C(14) C(15) 177.5(5) yes
P(3) C(13) C(14) H(9) -2.5(10) no
C(18) C(13) C(14) C(15) 0.5(9) yes
C(18) C(13) C(14) H(9) -179.5(7) no
P(3) C(13) C(18) C(17) -177.0(5) yes
P(3) C(13) C(18) H(13) 2.5(10) no
C(14) C(13) C(18) C(17) -0.2(9) yes
C(14) C(13) C(18) H(13) 179.3(7) no
C(13) C(14) C(15) C(16) -0.4(10) yes
C(13) C(14) C(15) H(10) 179.7(51) no
H(9) C(14) C(15) C(16) 179.6(8) no
H(9) C(14) C(15) H(10) -0.3(12) no
C(14) C(15) C(16) C(17) -0.0(10) yes
C(14) C(15) C(16) H(11) -179.6(36) no
H(10) C(15) C(16) C(17) 179.9(62) no
H(10) C(15) C(16) H(11) 0.2(13) no
C(15) C(16) C(17) C(18) 0.3(11) yes
C(15) C(16) C(17) H(12) 179.5(8) no
H(11) C(16) C(17) C(18) 179.9(72) no
H(11) C(16) C(17) H(12) -0.9(14) no
C(16) C(17) C(18) C(13) -0.2(10) yes
C(16) C(17) C(18) H(13) -179.7(36) no
H(12) C(17) C(18) C(13) -179.3(8) no
H(12) C(17) C(18) H(13) 1.2(13) no
P(3) C(19) C(20) C(21) -172.4(5) yes
P(3) C(19) C(20) H(14) 7.5(9) no
C(24) C(19) C(20) C(21) 0.5(8) yes
C(24) C(19) C(20) H(14) -179.7(6) no
P(3) C(19) C(24) C(23) 171.2(5) yes
P(3) C(19) C(24) H(18) -8.6(9) no
C(20) C(19) C(24) C(23) -1.7(8) yes
C(20) C(19) C(24) H(18) 178.5(6) no
C(19) C(20) C(21) C(22) 1.0(9) yes
C(19) C(20) C(21) H(15) -178.7(7) no
H(14) C(20) C(21) C(22) -178.8(7) no
H(14) C(20) C(21) H(15) 1.5(11) no
C(20) C(21) C(22) C(23) -1.4(9) yes
C(20) C(21) C(22) H(16) 178.5(8) no
H(15) C(21) C(22) C(23) 178.3(7) no
H(15) C(21) C(22) H(16) -1.8(12) no
C(21) C(22) C(23) C(24) 0.3(10) yes
C(21) C(22) C(23) H(17) -179.7(8) no
H(16) C(22) C(23) C(24) -179.6(8) no
H(16) C(22) C(23) H(17) 0.4(13) no
C(22) C(23) C(24) C(19) 1.3(9) yes
C(22) C(23) C(24) H(18) -178.9(7) no
H(17) C(23) C(24) C(19) -178.8(7) no
H(17) C(23) C(24) H(18) 1.0(11) no
P(4) C(25) C(26) C(27) -169.0(5) yes
P(4) C(25) C(26) H(19) 11.1(8) no
C(30) C(25) C(26) C(27) 1.6(8) yes
C(30) C(25) C(26) H(19) -178.2(6) no
P(4) C(25) C(30) C(29) 169.5(4) yes
P(4) C(25) C(30) H(23) -10.6(8) no
C(26) C(25) C(30) C(29) -1.2(7) yes
C(26) C(25) C(30) H(23) 178.7(6) no
C(25) C(26) C(27) C(28) -1.0(8) yes
C(25) C(26) C(27) H(20) 179.3(7) no
H(19) C(26) C(27) C(28) 178.9(7) no
H(19) C(26) C(27) H(20) -0.8(11) no
C(26) C(27) C(28) C(29) -0.2(9) yes
C(26) C(27) C(28) H(21) 179.4(7) no
H(20) C(27) C(28) C(29) 179.5(7) no
H(20) C(27) C(28) H(21) -0.9(11) no
C(27) C(28) C(29) C(30) 0.7(9) yes
C(27) C(28) C(29) H(22) -179.0(7) no
H(21) C(28) C(29) C(30) -178.9(7) no
H(21) C(28) C(29) H(22) 1.4(11) no
C(28) C(29) C(30) C(25) -0.0(8) yes
C(28) C(29) C(30) H(23) -179.9(72) no
H(22) C(29) C(30) C(25) 179.7(36) no
H(22) C(29) C(30) H(23) -0.1(10) no
P(4) C(31) C(32) C(33) -174.1(5) yes
P(4) C(31) C(32) H(24) 5.9(9) no
C(36) C(31) C(32) C(33) 1.2(9) yes
C(36) C(31) C(32) H(24) -178.8(7) no
P(4) C(31) C(36) C(35) 175.6(5) yes
P(4) C(31) C(36) H(28) -4.5(10) no
C(32) C(31) C(36) C(35) 0.5(9) yes
C(32) C(31) C(36) H(28) -179.6(7) no
C(31) C(32) C(33) C(34) -1.6(10) yes
C(31) C(32) C(33) H(25) 178.5(8) no
H(24) C(32) C(33) C(34) 178.4(8) no
H(24) C(32) C(33) H(25) -1.5(12) no
C(32) C(33) C(34) C(35) 0.4(11) yes
C(32) C(33) C(34) H(26) -179.5(9) no
H(25) C(33) C(34) C(35) -179.7(36) no
H(25) C(33) C(34) H(26) 0.4(14) no
C(33) C(34) C(35) C(36) 1.3(11) yes
C(33) C(34) C(35) H(27) -179.1(9) no
H(26) C(34) C(35) C(36) -178.8(8) no
H(26) C(34) C(35) H(27) 0.8(14) no
C(34) C(35) C(36) C(31) -1.8(10) yes
C(34) C(35) C(36) H(28) 178.3(8) no
H(27) C(35) C(36) C(31) 178.7(8) no
H(27) C(35) C(36) H(28) -1.2(13) no
Rh(1) C(37) C(38) C(39) 91.8(4) yes
Rh(1) C(37) C(38) H(36) -117.6(7) no
C(42) C(37) C(38) Rh(1) -91.3(4) yes
C(42) C(37) C(38) C(39) 0.4(6) yes
C(42) C(37) C(38) H(36) 151.1(7) no
H(35) C(37) C(38) Rh(1) 118.4(7) no
H(35) C(37) C(38) C(39) -149.9(7) no
H(35) C(37) C(38) H(36) 0.8(11) no
Rh(1) C(37) C(42) C(41) -4.2(5) yes
Rh(1) C(37) C(42) C(43) -107.2(4) yes
Rh(1) C(37) C(42) H(30) 124.9(7) no
C(38) C(37) C(42) C(41) 68.3(6) yes
C(38) C(37) C(42) C(43) -34.6(6) yes
C(38) C(37) C(42) H(30) -162.6(7) no
H(35) C(37) C(42) C(41) -141.4(7) no
H(35) C(37) C(42) C(43) 115.6(8) no
H(35) C(37) C(42) H(30) -12.3(11) no
Rh(1) C(38) C(39) C(40) 4.5(5) yes
Rh(1) C(38) C(39) C(43) 107.6(4) yes
Rh(1) C(38) C(39) H(29) -124.6(7) no
C(37) C(38) C(39) C(40) -68.9(6) yes
C(37) C(38) C(39) C(43) 34.3(6) yes
C(37) C(38) C(39) H(29) 162.1(7) no
H(36) C(38) C(39) C(40) 140.5(8) no
H(36) C(38) C(39) C(43) -116.4(8) no
H(36) C(38) C(39) H(29) 11.4(11) no
C(38) C(39) C(40) Rh(1) -4.5(5) yes
C(38) C(39) C(40) C(41) 68.3(6) yes
C(38) C(39) C(40) H(38) -141.3(8) no
C(43) C(39) C(40) Rh(1) -107.5(4) yes
C(43) C(39) C(40) C(41) -34.7(6) yes
C(43) C(39) C(40) H(38) 115.7(8) no
H(29) C(39) C(40) Rh(1) 124.5(7) no
H(29) C(39) C(40) C(41) -162.7(8) no
H(29) C(39) C(40) H(38) -12.3(12) no
C(38) C(39) C(43) C(42) -51.4(5) yes
C(38) C(39) C(43) H(31) 65.6(8) no
C(38) C(39) C(43) H(32) -168.7(7) no
C(40) C(39) C(43) C(42) 52.7(6) yes
C(40) C(39) C(43) H(31) 169.8(7) no
C(40) C(39) C(43) H(32) -64.5(8) no
H(29) C(39) C(43) C(42) -179.2(8) no
H(29) C(39) C(43) H(31) -62.2(11) no
H(29) C(39) C(43) H(32) 63.5(11) no
Rh(1) C(40) C(41) C(42) 90.5(5) yes
Rh(1) C(40) C(41) H(37) -117.9(8) no
C(39) C(40) C(41) Rh(1) -91.0(4) yes
C(39) C(40) C(41) C(42) -0.5(7) yes
C(39) C(40) C(41) H(37) 151.1(7) no
H(38) C(40) C(41) Rh(1) 118.6(8) no
H(38) C(40) C(41) C(42) -150.9(7) no
H(38) C(40) C(41) H(37) 0.7(12) no
Rh(1) C(41) C(42) C(37) 4.2(5) yes
Rh(1) C(41) C(42) C(43) 108.3(5) yes
Rh(1) C(41) C(42) H(30) -124.9(7) no
C(40) C(41) C(42) C(37) -69.1(6) yes
C(40) C(41) C(42) C(43) 35.0(7) yes
C(40) C(41) C(42) H(30) 161.8(7) no
H(37) C(41) C(42) C(37) 139.3(8) no
H(37) C(41) C(42) C(43) -116.6(8) no
H(37) C(41) C(42) H(30) 10.2(12) no
C(37) C(42) C(43) C(39) 52.6(6) yes
C(37) C(42) C(43) H(31) -64.5(9) no
C(37) C(42) C(43) H(32) 169.8(7) no
C(41) C(42) C(43) C(39) -52.8(6) yes
C(41) C(42) C(43) H(31) -169.9(8) no
C(41) C(42) C(43) H(32) 64.3(8) no
H(30) C(42) C(43) C(39) -179.5(8) no
H(30) C(42) C(43) H(31) 63.4(11) no
H(30) C(42) C(43) H(32) -62.4(11) no
